data_7109874
loop_
_publ_author_name
'Dao-Peng Zhang'
'Li-Fang Zhang'
'Guo-Ling Li'
'Zhong-Hai Ni'

_publ_section_title
;
 Water-controlled synthesis and single-crystal structural transformations
 of a cyanide-bridged W(IV)-Ni(II) molecular wheel complex and 3D networks
;
_journal_name_full Chem.Commun.
_journal_page_first 9582
_journal_paper_doi 10.1039/c3cc46063k
_journal_volume 49
_journal_year 2013
_chemical_formula_moiety 'C38 H44 N16 Ni2 W'
_chemical_formula_sum 'C38 H44 N16 Ni2 W'
_chemical_formula_weight 1026.16
_chemical_name_systematic
;
?
;
_space_group_IT_number 230
_symmetry_cell_setting cubic
_symmetry_space_group_name_Hall '-I 4bd 2c 3'
_symmetry_space_group_name_H-M 'I a -3 d'
_atom_sites_solution_hydrogens geom
_atom_sites_solution_primary direct
_atom_sites_solution_secondary difmap
_audit_creation_method SHELXL-97
_cell_angle_alpha 90.00
_cell_angle_beta 90.00
_cell_angle_gamma 90.00
_cell_formula_units_Z 24
_cell_length_a 33.420(3)
_cell_length_b 33.420(3)
_cell_length_c 33.420(3)
_cell_measurement_reflns_used 1754
_cell_measurement_temperature 293(2)
_cell_measurement_theta_max 20.123
_cell_measurement_theta_min 2.213
_cell_volume 37327(6)
_computing_cell_refinement 'Bruker SMART'
_computing_data_collection 'Bruker SMART'
_computing_data_reduction 'Bruker SAINT'
_computing_molecular_graphics 'Bruker SHELXTL'
_computing_publication_material 'Bruker SHELXTL'
_computing_structure_refinement 'SHELXL-97 (Sheldrick, 1997)'
_computing_structure_solution 'SHELXS-97 (Sheldrick, 1990)'
_diffrn_ambient_temperature 293(2)
_diffrn_measured_fraction_theta_full 0.976
_diffrn_measured_fraction_theta_max 0.976
_diffrn_measurement_device_type 'CCD area detector'
_diffrn_measurement_method 'phi and omega scans'
_diffrn_radiation_monochromator graphite
_diffrn_radiation_source 'fine-focus sealed tube'
_diffrn_radiation_type MoK\a
_diffrn_radiation_wavelength 0.71073
_diffrn_reflns_av_R_equivalents 0.1034
_diffrn_reflns_av_sigmaI/netI 0.1167
_diffrn_reflns_limit_h_max 39
_diffrn_reflns_limit_h_min -39
_diffrn_reflns_limit_k_max 31
_diffrn_reflns_limit_k_min -23
_diffrn_reflns_limit_l_max 39
_diffrn_reflns_limit_l_min -8
_diffrn_reflns_number 40322
_diffrn_reflns_theta_full 25.00
_diffrn_reflns_theta_max 25.00
_diffrn_reflns_theta_min 1.49
_exptl_absorpt_coefficient_mu 2.477
_exptl_absorpt_correction_T_max 0.8079
_exptl_absorpt_correction_T_min 0.7390
_exptl_absorpt_correction_type multi-scan
_exptl_absorpt_process_details sadabs
_exptl_crystal_colour red-brown
_exptl_crystal_density_diffrn 1.096
_exptl_crystal_density_method 'not measured'
_exptl_crystal_description block
_exptl_crystal_F_000 12336
_exptl_crystal_size_max 0.13
_exptl_crystal_size_mid 0.11
_exptl_crystal_size_min 0.09
_refine_diff_density_max 0.472
_refine_diff_density_min -0.545
_refine_diff_density_rms 0.120
_refine_ls_extinction_method none
_refine_ls_goodness_of_fit_ref 1.001
_refine_ls_hydrogen_treatment none
_refine_ls_matrix_type full
_refine_ls_number_parameters 131
_refine_ls_number_reflns 2690
_refine_ls_number_restraints 0
_refine_ls_restrained_S_all 1.001
_refine_ls_R_factor_all 0.0868
_refine_ls_R_factor_gt 0.0730
_refine_ls_shift/su_max 0.001
_refine_ls_shift/su_mean 0.000
_refine_ls_structure_factor_coef Fsqd
_refine_ls_weighting_details 'calc w=1/[\s^2^(Fo^2^)+(0.0300P)^2^+0.0000P] where P=(Fo^2^+2Fc^2^)/3'
_refine_ls_weighting_scheme calc
_refine_ls_wR_factor_gt 0.1590
_refine_ls_wR_factor_ref 0.1741
_reflns_number_gt 1392
_reflns_number_total 2690
_reflns_threshold_expression >2sigma(I)
_cod_data_source_file c3cc46063k.txt
_cod_data_source_block 2
_cod_original_sg_symbol_H-M Ia-3d
_cod_database_code 7109874

loop_
_symmetry_equiv_pos_as_xyz
'x, y, z'
'-x+1/2, -y, z+1/2'
'-x, y+1/2, -z+1/2'
'x+1/2, -y+1/2, -z'
'z, x, y'
'z+1/2, -x+1/2, -y'
'-z+1/2, -x, y+1/2'
'-z, x+1/2, -y+1/2'
'y, z, x'
'-y, z+1/2, -x+1/2'
'y+1/2, -z+1/2, -x'
'-y+1/2, -z, x+1/2'
'y+3/4, x+1/4, -z+1/4'
'-y+3/4, -x+3/4, -z+3/4'
'y+1/4, -x+1/4, z+3/4'
'-y+1/4, x+3/4, z+1/4'
'x+3/4, z+1/4, -y+1/4'
'-x+1/4, z+3/4, y+1/4'
'-x+3/4, -z+3/4, -y+3/4'
'x+1/4, -z+1/4, y+3/4'
'z+3/4, y+1/4, -x+1/4'
'z+1/4, -y+1/4, x+3/4'
'-z+1/4, y+3/4, x+1/4'
'-z+3/4, -y+3/4, -x+3/4'
'x+1/2, y+1/2, z+1/2'
'-x+1, -y+1/2, z+1'
'-x+1/2, y+1, -z+1'
'x+1, -y+1, -z+1/2'
'z+1/2, x+1/2, y+1/2'
'z+1, -x+1, -y+1/2'
'-z+1, -x+1/2, y+1'
'-z+1/2, x+1, -y+1'
'y+1/2, z+1/2, x+1/2'
'-y+1/2, z+1, -x+1'
'y+1, -z+1, -x+1/2'
'-y+1, -z+1/2, x+1'
'y+5/4, x+3/4, -z+3/4'
'-y+5/4, -x+5/4, -z+5/4'
'y+3/4, -x+3/4, z+5/4'
'-y+3/4, x+5/4, z+3/4'
'x+5/4, z+3/4, -y+3/4'
'-x+3/4, z+5/4, y+3/4'
'-x+5/4, -z+5/4, -y+5/4'
'x+3/4, -z+3/4, y+5/4'
'z+5/4, y+3/4, -x+3/4'
'z+3/4, -y+3/4, x+5/4'
'-z+3/4, y+5/4, x+3/4'
'-z+5/4, -y+5/4, -x+5/4'
'-x, -y, -z'
'x-1/2, y, -z-1/2'
'x, -y-1/2, z-1/2'
'-x-1/2, y-1/2, z'
'-z, -x, -y'
'-z-1/2, x-1/2, y'
'z-1/2, x, -y-1/2'
'z, -x-1/2, y-1/2'
'-y, -z, -x'
'y, -z-1/2, x-1/2'
'-y-1/2, z-1/2, x'
'y-1/2, z, -x-1/2'
'-y-3/4, -x-1/4, z-1/4'
'y-3/4, x-3/4, z-3/4'
'-y-1/4, x-1/4, -z-3/4'
'y-1/4, -x-3/4, -z-1/4'
'-x-3/4, -z-1/4, y-1/4'
'x-1/4, -z-3/4, -y-1/4'
'x-3/4, z-3/4, y-3/4'
'-x-1/4, z-1/4, -y-3/4'
'-z-3/4, -y-1/4, x-1/4'
'-z-1/4, y-1/4, -x-3/4'
'z-1/4, -y-3/4, -x-1/4'
'z-3/4, y-3/4, x-3/4'
'-x+1/2, -y+1/2, -z+1/2'
'x, y+1/2, -z'
'x+1/2, -y, z'
'-x, y, z+1/2'
'-z+1/2, -x+1/2, -y+1/2'
'-z, x, y+1/2'
'z, x+1/2, -y'
'z+1/2, -x, y'
'-y+1/2, -z+1/2, -x+1/2'
'y+1/2, -z, x'
'-y, z, x+1/2'
'y, z+1/2, -x'
'-y-1/4, -x+1/4, z+1/4'
'y-1/4, x-1/4, z-1/4'
'-y+1/4, x+1/4, -z-1/4'
'y+1/4, -x-1/4, -z+1/4'
'-x-1/4, -z+1/4, y+1/4'
'x+1/4, -z-1/4, -y+1/4'
'x-1/4, z-1/4, y-1/4'
'-x+1/4, z+1/4, -y-1/4'
'-z-1/4, -y+1/4, x+1/4'
'-z+1/4, y+1/4, -x-1/4'
'z+1/4, -y-1/4, -x+1/4'
'z-1/4, y-1/4, x-1/4'

loop_
_atom_site_label
_atom_site_type_symbol
_atom_site_fract_x
_atom_site_fract_y
_atom_site_fract_z
_atom_site_U_iso_or_equiv
_atom_site_adp_type
_atom_site_occupancy
_atom_site_symmetry_multiplicity
_atom_site_calc_flag
_atom_site_refinement_flags
W1 W 0.1250 0.0000 0.7500 0.0949(7) Uani 1 4 d SU
Ni1 Ni 0.16906(7) 0.08094(7) 0.6250 0.1253(13) Uani 1 2 d SU
N1 N 0.1577(8) 0.0633(8) 0.6826(7) 0.247(6) Uani 1 1 d U
N2 N 0.2064(6) 0.0410(7) 0.7906(6) 0.198(8) Uani 1 1 d .
N3 N 0.2161(9) 0.0339(9) 0.6250 0.274(6) Uani 1 2 d SU
H3 H 0.2255 0.0433 0.6012 0.329 Uiso 0.50 1 d PR
N4 N 0.1173(11) 0.0409(12) 0.6071(8) 0.279(6) Uani 1 1 d U
N5 N 0.1254(11) 0.1246(11) 0.6250 0.291(6) Uani 1 2 d SU
C1 C 0.1459(8) 0.0445(9) 0.7090(7) 0.203(8) Uani 1 1 d U
C2 C 0.1783(10) 0.0275(9) 0.7753(7) 0.189(8) Uani 1 1 d U
C3 C 0.0879(14) 0.1101(17) 0.6148(10) 0.291(10) Uani 1 1 d U
C4 C 0.0863(17) 0.0660(18) 0.6057(10) 0.288(9) Uani 1 1 d U
C5 C 0.0447(12) 0.0524(13) 0.5948(10) 0.333(11) Uani 1 1 d U
H5A H 0.0454 0.0388 0.5696 0.499 Uiso 1 1 d R
H5B H 0.0274 0.0753 0.5929 0.499 Uiso 1 1 d R
H5C H 0.0349 0.0346 0.6151 0.499 Uiso 1 1 d R
C6 C 0.1324(12) 0.0048(13) 0.5878(11) 0.298(9) Uani 1 1 d U
H6A H 0.1438 0.0124 0.5622 0.358 Uiso 1 1 d R
H6B H 0.1098 -0.0125 0.5823 0.358 Uiso 1 1 d R
C7 C 0.1633(13) -0.0191(13) 0.6103(10) 0.295(10) Uani 1 1 d U
H7A H 0.1625 -0.0466 0.6009 0.354 Uiso 1 1 d R
H7B H 0.1562 -0.0193 0.6385 0.354 Uiso 1 1 d R
C8 C 0.2060(13) -0.0036(12) 0.6061(10) 0.294(10) Uani 1 1 d U
H8A H 0.2239 -0.0239 0.6167 0.353 Uiso 1 1 d R
H8B H 0.2117 -0.0011 0.5778 0.353 Uiso 1 1 d R
C9 C 0.0580(17) 0.1401(11) 0.6148(10) 0.313(10) Uani 1 1 d U
H9 H 0.0316 0.1340 0.6084 0.376 Uiso 1 1 d R
C10 C 0.0694(16) 0.1806(16) 0.6250 0.314(11) Uani 1 2 d SU
H10A H 0.0497 0.2003 0.6250 0.376 Uiso 1 2 d SR

loop_
_atom_site_aniso_label
_atom_site_aniso_U_11
_atom_site_aniso_U_22
_atom_site_aniso_U_33
_atom_site_aniso_U_23
_atom_site_aniso_U_13
_atom_site_aniso_U_12
W1 0.1029(11) 0.0909(7) 0.0909(7) 0.000 0.000 0.000
Ni1 0.1244(16) 0.1244(16) 0.127(3) 0.0204(16) 0.0204(16) -0.011(2)
N1 0.300(9) 0.297(9) 0.145(10) -0.003(8) -0.008(8) -0.014(9)
N2 0.22(2) 0.22(2) 0.156(17) -0.007(15) -0.036(16) -0.010(17)
N3 0.328(8) 0.328(8) 0.167(11) 0.000(7) 0.000(7) -0.014(9)
N4 0.341(9) 0.340(9) 0.154(10) 0.017(8) 0.018(8) -0.005(9)
N5 0.360(8) 0.360(8) 0.155(11) 0.022(7) 0.022(7) 0.004(9)
C1 0.24(2) 0.254(18) 0.118(13) -0.024(12) -0.007(13) 0.005(17)
C2 0.24(2) 0.227(18) 0.099(13) -0.030(12) -0.026(14) -0.018(18)
C3 0.352(17) 0.357(17) 0.164(12) 0.024(13) 0.014(13) 0.01(2)
C4 0.339(17) 0.362(16) 0.163(12) 0.035(13) 0.017(13) 0.00(2)
C5 0.36(2) 0.430(19) 0.205(15) 0.033(15) 0.002(16) -0.05(2)
C6 0.349(18) 0.355(17) 0.191(13) 0.035(14) 0.010(15) -0.01(2)
C7 0.34(2) 0.347(19) 0.201(14) 0.018(15) 0.014(17) -0.03(2)
C8 0.35(2) 0.340(19) 0.194(14) 0.026(15) 0.009(17) -0.02(2)
C9 0.368(17) 0.379(16) 0.193(12) 0.012(13) 0.022(13) 0.02(2)
C10 0.376(16) 0.376(16) 0.190(14) 0.017(13) 0.017(13) -0.01(2)

loop_
_atom_type_symbol
_atom_type_description
_atom_type_scat_dispersion_real
_atom_type_scat_dispersion_imag
_atom_type_scat_source
C C 0.0033 0.0016 'International Tables Vol C Tables 4.2.6.8 and 6.1.1.4'
H H 0.0000 0.0000 'International Tables Vol C Tables 4.2.6.8 and 6.1.1.4'
N N 0.0061 0.0033 'International Tables Vol C Tables 4.2.6.8 and 6.1.1.4'
Ni Ni 0.3393 1.1124 'International Tables Vol C Tables 4.2.6.8 and 6.1.1.4'
W W -0.8490 6.8722 'International Tables Vol C Tables 4.2.6.8 and 6.1.1.4'

loop_
_geom_angle_atom_site_label_1
_geom_angle_atom_site_label_2
_geom_angle_atom_site_label_3
_geom_angle
_geom_angle_site_symmetry_1
_geom_angle_site_symmetry_3
C1 W1 C1 96.1(4) 92_546 .
C1 W1 C1 141.9(14) 92_546 65_666
C1 W1 C1 96.1(4) . 65_666
C1 W1 C1 96.1(4) 92_546 28_446
C1 W1 C1 141.9(14) . 28_446
C1 W1 C1 96.1(4) 65_666 28_446
C1 W1 C2 71.8(10) 92_546 92_546
C1 W1 C2 74.1(10) . 92_546
C1 W1 C2 77.2(10) 65_666 92_546
C1 W1 C2 143.9(10) 28_446 92_546
C1 W1 C2 143.9(10) 92_546 .
C1 W1 C2 71.8(10) . .
C1 W1 C2 74.1(10) 65_666 .
C1 W1 C2 77.2(10) 28_446 .
C2 W1 C2 132.1(9) 92_546 .
C1 W1 C2 77.2(10) 92_546 65_666
C1 W1 C2 143.9(10) . 65_666
C1 W1 C2 71.8(10) 65_666 65_666
C1 W1 C2 74.1(10) 28_446 65_666
C2 W1 C2 70.1(14) 92_546 65_666
C2 W1 C2 132.1(9) . 65_666
C1 W1 C2 74.1(10) 92_546 28_446
C1 W1 C2 77.2(10) . 28_446
C1 W1 C2 143.9(10) 65_666 28_446
C1 W1 C2 71.8(10) 28_446 28_446
C2 W1 C2 132.1(9) 92_546 28_446
C2 W1 C2 70.1(14) . 28_446
C2 W1 C2 132.1(9) 65_666 28_446
N1 Ni1 N1 171.8(16) 38_445 .
N1 Ni1 N5 94.1(8) 38_445 .
N1 Ni1 N5 94.1(8) . .
N1 Ni1 N3 85.9(8) 38_445 .
N1 Ni1 N3 85.9(8) . .
N5 Ni1 N3 180.000(5) . .
N1 Ni1 N4 94.7(10) 38_445 .
N1 Ni1 N4 86.4(9) . .
N5 Ni1 N4 83.0(11) . .
N3 Ni1 N4 97.0(11) . .
N1 Ni1 N4 86.4(9) 38_445 38_445
N1 Ni1 N4 94.7(10) . 38_445
N5 Ni1 N4 83.0(11) . 38_445
N3 Ni1 N4 97.0(11) . 38_445
N4 Ni1 N4 166(2) . 38_445
C1 N1 Ni1 160(3) . .
C8 N3 C8 127(5) 38_445 .
C8 N3 Ni1 117(3) 38_445 .
C8 N3 Ni1 117(3) . .
C8 N3 H3 90.0 38_445 .
C8 N3 H3 90.0 . .
Ni1 N3 H3 90.0 . .
C4 N4 C6 141(4) . .
C4 N4 Ni1 103(4) . .
C6 N4 Ni1 110(3) . .
C3 N5 C3 134(8) 38_445 .
C3 N5 Ni1 113(4) 38_445 .
C3 N5 Ni1 113(4) . .
N1 C1 W1 169(3) . .
N2 C2 W1 176(3) . .
N5 C3 C9 113(6) . .
N5 C3 C4 115(5) . .
C9 C3 C4 132(5) . .
N4 C4 C3 126(6) . .
N4 C4 C5 122(5) . .
C3 C4 C5 112(5) . .
C4 C5 H5A 109.4 . .
C4 C5 H5B 109.5 . .
H5A C5 H5B 109.5 . .
C4 C5 H5C 109.5 . .
H5A C5 H5C 109.5 . .
H5B C5 H5C 109.5 . .
N4 C6 C7 117(4) . .
N4 C6 H6A 108.1 . .
C7 C6 H6A 107.9 . .
N4 C6 H6B 108.0 . .
C7 C6 H6B 108.1 . .
H6A C6 H6B 107.3 . .
C6 C7 C8 115(4) . .
C6 C7 H7A 108.6 . .
C8 C7 H7A 108.6 . .
C6 C7 H7B 108.6 . .
C8 C7 H7B 108.6 . .
H7A C7 H7B 107.6 . .
N3 C8 C7 118(4) . .
N3 C8 H8A 107.7 . .
C7 C8 H8A 107.8 . .
N3 C8 H8B 107.7 . .
C7 C8 H8B 107.6 . .
H8A C8 H8B 107.1 . .
C3 C9 C10 118(7) . .
C3 C9 H9 120.8 . .
C10 C9 H9 120.7 . .
C9 C10 C9 123(8) . 38_445
C9 C10 H10A 118.3 . .
C9 C10 H10A 118.3 38_445 .

loop_
_geom_bond_atom_site_label_1
_geom_bond_atom_site_label_2
_geom_bond_distance
_geom_bond_site_symmetry_2
W1 C1 2.14(3) 92_546
W1 C1 2.14(3) .
W1 C1 2.14(3) 65_666
W1 C1 2.14(3) 28_446
W1 C2 2.18(3) 92_546
W1 C2 2.18(3) .
W1 C2 2.18(3) 65_666
W1 C2 2.18(3) 28_446
Ni1 N1 2.05(2) 38_445
Ni1 N1 2.05(2) .
Ni1 N5 2.07(5) .
Ni1 N3 2.22(4) .
Ni1 N4 2.27(3) .
Ni1 N4 2.27(3) 38_445
N1 C1 1.16(3) .
N2 C2 1.16(3) .
N3 C8 1.44(4) 38_445
N3 C8 1.44(4) .
N3 H3 0.9100 .
N4 C4 1.33(5) .
N4 C6 1.46(4) .
N5 C3 1.39(5) 38_445
N5 C3 1.39(5) .
C3 C9 1.42(5) .
C3 C4 1.50(5) .
C4 C5 1.51(5) .
C5 H5A 0.9600 .
C5 H5B 0.9600 .
C5 H5C 0.9600 .
C6 C7 1.51(4) .
C6 H6A 0.9700 .
C6 H6B 0.9700 .
C7 C8 1.52(4) .
C7 H7A 0.9700 .
C7 H7B 0.9700 .
C8 H8A 0.9700 .
C8 H8B 0.9700 .
C9 C10 1.45(4) .
C9 H9 0.9300 .
C10 C9 1.45(4) 38_445
C10 H10A 0.9301 .
